data_2017826
loop_
_publ_author_name
'Bon, Vladimir V.'

_publ_section_title
;
 The first square-planar copper(II) 1:2 complex with differently
 coordinated 2-hydroxybenzaldehyde 4-allylthiosemicarbazone ligands
;
_journal_coeditor_code GD3359
_journal_issue 10
_journal_name_full 'Acta Crystallographica Section C'
_journal_page_first m300
_journal_page_last m302
_journal_paper_doi 10.1107/S0108270110035754
_journal_volume 66
_journal_year 2010
_chemical_formula_iupac '[Cu (C11 H11 N3 O S) (C11 H13 N3 O S)] , H2 O'
_chemical_formula_moiety 'C22 H24 Cu N6 O2 S2 , H2 O'
_chemical_formula_sum 'C22 H26 Cu N6 O3 S2'
_chemical_formula_weight 550.15
_chemical_melting_point 231
_chemical_name_systematic
;[(<i>E</i>)-4-Allyl-1-(2-oxidobenzylidene)thiosemicarbazidato-
\k^3^<i>O</i>,<i>N</i>^1^,<i>S</i>][(<i>Z</i>)-4-allyl-2-(2-
hydroxybenzylidene)thiosemicarbazide-\k<i>S</i>]copper(II) monohydrate
;
_space_group_IT_number 9
_symmetry_cell_setting monoclinic
_symmetry_space_group_name_Hall 'C -2yc'
_symmetry_space_group_name_H-M 'C 1 c 1'
_atom_sites_solution_hydrogens geom
_atom_sites_solution_primary direct
_atom_sites_solution_secondary difmap
_audit_creation_method SHELXL97
_cell_angle_alpha 90.00
_cell_angle_beta 116.458(3)
_cell_angle_gamma 90.00
_cell_formula_units_Z 8
_cell_length_a 25.763(3)
_cell_length_b 8.5526(9)
_cell_length_c 24.496(3)
_cell_measurement_reflns_used 5321
_cell_measurement_temperature 173(2)
_cell_measurement_theta_max 25.17
_cell_measurement_theta_min 2.54
_cell_volume 4832.1(10)
_computing_cell_refinement 'SAINT (Bruker, 2005)'
_computing_data_collection 'APEX2 (Bruker, 2005)'
_computing_data_reduction 'SAINT (Bruker, 2005)'
_computing_molecular_graphics 'ORTEP-3 for Windows (Farrugia, 1997)'
_computing_publication_material 'publCIF (Westrip, 2010)'
_computing_structure_refinement 'SHELXL97 (Sheldrick, 2008)'
_computing_structure_solution 'SHELXS97 (Sheldrick, 2008)'
_diffrn_ambient_temperature 173(2)
_diffrn_measured_fraction_theta_full 0.993
_diffrn_measured_fraction_theta_max 0.993
_diffrn_measurement_device_type 'Bruker APEXII CCD'
_diffrn_measurement_method '\f and \w scans'
_diffrn_radiation_monochromator graphite
_diffrn_radiation_source 'fine-focus sealed tube'
_diffrn_radiation_type MoK\a
_diffrn_radiation_wavelength 0.71073
_diffrn_reflns_av_R_equivalents 0.0477
_diffrn_reflns_av_sigmaI/netI 0.0545
_diffrn_reflns_limit_h_max 32
_diffrn_reflns_limit_h_min -29
_diffrn_reflns_limit_k_max 10
_diffrn_reflns_limit_k_min -10
_diffrn_reflns_limit_l_max 28
_diffrn_reflns_limit_l_min -30
_diffrn_reflns_number 25072
_diffrn_reflns_theta_full 26.55
_diffrn_reflns_theta_max 26.55
_diffrn_reflns_theta_min 1.86
_exptl_absorpt_coefficient_mu 1.114
_exptl_absorpt_correction_T_max 0.9464
_exptl_absorpt_correction_T_min 0.6058
_exptl_absorpt_correction_type multi-scan
_exptl_absorpt_process_details '(SADABS; Bruker, 2005)'
_exptl_crystal_colour violet
_exptl_crystal_density_diffrn 1.513
_exptl_crystal_density_method 'not measured'
_exptl_crystal_description needle
_exptl_crystal_F_000 2280
_exptl_crystal_size_max 0.50
_exptl_crystal_size_mid 0.05
_exptl_crystal_size_min 0.05
_refine_diff_density_max 0.475
_refine_diff_density_min -0.359
_refine_ls_abs_structure_details 'Flack (1983), 3047 Friedel pairs'
_refine_ls_abs_structure_Flack 0.464(13)
_refine_ls_extinction_method none
_refine_ls_goodness_of_fit_ref 1.028
_refine_ls_hydrogen_treatment mixed
_refine_ls_matrix_type full
_refine_ls_number_parameters 656
_refine_ls_number_reflns 8043
_refine_ls_number_restraints 16
_refine_ls_restrained_S_all 1.033
_refine_ls_R_factor_all 0.0507
_refine_ls_R_factor_gt 0.0358
_refine_ls_shift/su_max 0.002
_refine_ls_shift/su_mean 0.000
_refine_ls_structure_factor_coef Fsqd
_refine_ls_weighting_details 'calc w=1/[\s^2^(Fo^2^)+(0.0294P)^2^+1.6385P] where P=(Fo^2^+2Fc^2^)/3'
_refine_ls_weighting_scheme calc
_refine_ls_wR_factor_gt 0.0683
_refine_ls_wR_factor_ref 0.0742
_reflns_number_gt 6716
_reflns_number_total 8043
_reflns_threshold_expression I>2\s(I)
_cod_data_source_file gd3359.cif
_cod_data_source_block I
_cod_original_sg_symbol_H-M 'C c'
_cod_database_code 2017826
_cod_database_fobs_code 2017826

loop_
_symmetry_equiv_pos_as_xyz
'x, y, z'
'x, -y, z+1/2'
'x+1/2, y+1/2, z'
'x+1/2, -y+1/2, z+1/2'

loop_
_atom_site_type_symbol
_atom_site_label
_atom_site_fract_x
_atom_site_fract_y
_atom_site_fract_z
_atom_site_U_iso_or_equiv
_atom_site_adp_type
_atom_site_calc_flag
_atom_site_refinement_flags
_atom_site_occupancy
_atom_site_disorder_assembly
_atom_site_disorder_group
Cu Cu1 0.40946(2) 0.23917(5) 0.11016(2) 0.01915(11) Uani d . 1 . .
S S1 0.47493(6) 0.36162(13) 0.19397(5) 0.0226(3) Uani d . 1 . .
S S2 0.34069(5) 0.35102(12) 0.13596(5) 0.0242(2) Uani d . 1 . .
O O1 0.35948(12) 0.1031(3) 0.04694(14) 0.0253(7) Uani d . 1 . .
O O2 0.09263(13) 0.0620(4) -0.02904(15) 0.0274(8) Uani d . 1 . .
H H2O 0.121(2) 0.099(6) -0.009(2) 0.041 Uiso d . 1 . .
N N1 0.52671(19) 0.2851(5) 0.1227(2) 0.0223(10) Uani d . 1 . .
N N2 0.47390(15) 0.2075(4) 0.09008(15) 0.0203(8) Uani d . 1 . .
N N3 0.5797(2) 0.4281(6) 0.2074(2) 0.0355(12) Uani d D 1 B .
H H3N 0.581(2) 0.475(6) 0.2354(19) 0.043 Uiso d D 1 . .
N N4 0.25815(19) 0.2184(5) 0.0390(2) 0.0197(10) Uani d D 1 . .
H H4N 0.2821(17) 0.170(5) 0.032(2) 0.024 Uiso d D 1 . .
N N5 0.20338(15) 0.1575(4) 0.00493(15) 0.0196(8) Uani d . 1 . .
N N6 0.22710(17) 0.3505(4) 0.10128(17) 0.0225(9) Uani d D 1 . .
H H6N 0.1949(16) 0.325(6) 0.079(2) 0.027 Uiso d D 1 . .
C C1 0.52978(19) 0.3554(5) 0.17135(18) 0.0224(10) Uani d . 1 . .
C C2 0.47400(19) 0.1148(4) 0.04825(19) 0.0199(9) Uani d . 1 . .
H H2A 0.5089 0.1077 0.0442 0.024 Uiso calc R 1 . .
C C3 0.42584(19) 0.0218(4) 0.00742(18) 0.0207(9) Uani d . 1 . .
C C4 0.3718(3) 0.0167(5) 0.0087(3) 0.0196(12) Uani d . 1 . .
C C5 0.3299(2) -0.0849(5) -0.0319(2) 0.0248(10) Uani d . 1 . .
H H5A 0.2935 -0.0931 -0.0310 0.030 Uiso calc R 1 . .
C C6 0.3399(2) -0.1725(5) -0.07291(19) 0.0258(10) Uani d . 1 . .
H H6A 0.3103 -0.2400 -0.0999 0.031 Uiso calc R 1 . .
C C7 0.3919(2) -0.1649(5) -0.0758(2) 0.0283(12) Uani d . 1 . .
H H7A 0.3981 -0.2244 -0.1051 0.034 Uiso calc R 1 . .
C C8 0.4347(2) -0.0693(5) -0.0353(2) 0.0258(10) Uani d . 1 . .
H H8A 0.4711 -0.0649 -0.0363 0.031 Uiso calc R 1 . .
C C9 0.6313(2) 0.4200(8) 0.1973(2) 0.0569(17) Uani d D 1 . .
H H9A 0.6398 0.3087 0.1935 0.068 Uiso calc PR 0.67 A 1
H H9B 0.6228 0.4718 0.1581 0.068 Uiso calc PR 0.67 A 1
H H9C 0.6228 0.3516 0.1617 0.068 Uiso calc PR 0.33 A 2
H H9D 0.6395 0.5259 0.1869 0.068 Uiso calc PR 0.33 A 2
C C10A 0.6819(3) 0.4904(10) 0.2442(3) 0.0441(17) Uani d PD 0.67 B 1
H H10A 0.6791 0.5986 0.2512 0.053 Uiso calc PR 0.67 B 1
C C11A 0.7319(8) 0.423(3) 0.2788(19) 0.064(2) Uani d PD 0.67 B 1
H H11A 0.7374 0.3153 0.2739 0.077 Uiso calc PR 0.67 B 1
H H11B 0.7626 0.4829 0.3086 0.077 Uiso calc PR 0.67 B 1
C C10B 0.6810(6) 0.364(2) 0.2467(6) 0.0441(17) Uani d PD 0.33 B 2
H H10B 0.6789 0.2607 0.2598 0.053 Uiso calc PR 0.33 B 2
C C11B 0.7307(15) 0.439(6) 0.277(4) 0.064(2) Uani d PD 0.33 B 2
H H11C 0.7351 0.5428 0.2661 0.077 Uiso calc PR 0.33 B 2
H H11D 0.7618 0.3891 0.3103 0.077 Uiso calc PR 0.33 B 2
Cu Cu2 0.71165(2) 0.00134(5) 0.43649(2) 0.01832(11) Uani d . 1 . .
S S3 0.64769(5) 0.12090(13) 0.35181(5) 0.0222(3) Uani d . 1 . .
S S4 0.78095(5) 0.11502(13) 0.41212(5) 0.0239(2) Uani d . 1 . .
O O3 0.76156(12) -0.1299(3) 0.50184(13) 0.0226(7) Uani d . 1 . .
O O4 1.02785(14) -0.1829(4) 0.57227(14) 0.0286(7) Uani d D 1 . .
H H4O 0.9978(17) -0.142(6) 0.553(2) 0.043 Uiso d D 1 . .
N N7 0.59260(18) 0.0427(5) 0.4206(2) 0.0215(10) Uani d . 1 . .
N N8 0.64498(15) -0.0347(4) 0.45353(16) 0.0180(8) Uani d . 1 . .
N N9 0.54375(18) 0.1984(5) 0.3380(2) 0.0230(9) Uani d D 1 . .
H H9N 0.5393(19) 0.240(5) 0.3066(16) 0.028 Uiso d D 1 . .
N N10 0.8642(2) -0.0147(4) 0.5090(2) 0.0191(10) Uani d D 1 . .
H H10N 0.8382(16) -0.053(5) 0.516(2) 0.023 Uiso d D 1 . .
N N11 0.91835(15) -0.0831(4) 0.54169(15) 0.0196(8) Uani d . 1 . .
N N12 0.89361(18) 0.1033(4) 0.44378(18) 0.0209(9) Uani d . 1 . .
H H12N 0.929(2) 0.085(5) 0.467(2) 0.025 Uiso d . 1 . .
C C12 0.26968(19) 0.3038(5) 0.08882(19) 0.0197(10) Uani d . 1 . .
C C13 0.19869(18) 0.0857(4) -0.04314(18) 0.0199(9) Uani d . 1 . .
H H13A 0.2303 0.0918 -0.0531 0.024 Uiso calc R 1 . .
C C14 0.14868(18) -0.0034(4) -0.08293(19) 0.0185(9) Uani d . 1 . .
C C15 0.0981(3) -0.0129(5) -0.0749(3) 0.0230(13) Uani d . 1 . .
C C16 0.0518(2) -0.1037(5) -0.1141(2) 0.0295(11) Uani d . 1 . .
H H16A 0.0178 -0.1114 -0.1082 0.035 Uiso calc R 1 . .
C C17 0.0552(2) -0.1827(6) -0.1614(3) 0.0327(13) Uani d . 1 . .
H H17A 0.0229 -0.2420 -0.1888 0.039 Uiso calc R 1 . .
C C18 0.1052(2) -0.1768(5) -0.1697(2) 0.0323(11) Uani d . 1 . .
H H18A 0.1076 -0.2338 -0.2018 0.039 Uiso calc R 1 . .
C C19 0.1508(2) -0.0881(5) -0.1310(2) 0.0263(12) Uani d . 1 . .
H H19A 0.1849 -0.0834 -0.1368 0.032 Uiso calc R 1 . .
C C20 0.23493(19) 0.4489(5) 0.15240(19) 0.0244(10) Uani d . 1 . .
H H20A 0.1996 0.5128 0.1411 0.029 Uiso calc R 1 . .
H H20B 0.2676 0.5213 0.1609 0.029 Uiso calc R 1 . .
C C21 0.2467(2) 0.3597(6) 0.2091(2) 0.0343(11) Uani d . 1 . .
H H21A 0.2707 0.2697 0.2179 0.041 Uiso calc R 1 . .
C C22 0.2264(2) 0.3972(7) 0.2471(2) 0.0495(15) Uani d . 1 . .
H H22A 0.2022 0.4865 0.2396 0.059 Uiso calc R 1 . .
H H22B 0.2355 0.3353 0.2824 0.059 Uiso calc R 1 . .
C C23 0.59128(19) 0.1173(5) 0.37296(19) 0.0207(9) Uani d . 1 . .
C C24 0.64412(18) -0.1295(5) 0.49362(19) 0.0207(9) Uani d . 1 . .
H H24A 0.6083 -0.1413 0.4955 0.025 Uiso calc R 1 . .
C C25 0.69211(18) -0.2196(4) 0.53584(19) 0.0187(9) Uani d . 1 . .
C C26 0.7479(2) -0.2177(6) 0.5380(2) 0.0194(12) Uani d . 1 . .
C C27 0.7900(2) -0.3162(5) 0.5804(2) 0.0233(10) Uani d . 1 . .
H H27A 0.8273 -0.3206 0.5815 0.028 Uiso calc R 1 . .
C C28 0.7791(2) -0.4067(5) 0.6205(2) 0.0268(10) Uani d . 1 . .
H H28A 0.8090 -0.4704 0.6492 0.032 Uiso calc R 1 . .
C C29 0.7249(2) -0.4060(5) 0.6194(2) 0.0258(11) Uani d . 1 . .
H H29A 0.7173 -0.4679 0.6473 0.031 Uiso calc R 1 . .
C C30 0.6825(2) -0.3140(5) 0.5773(2) 0.0245(10) Uani d . 1 . .
H H30A 0.6451 -0.3142 0.5760 0.029 Uiso calc R 1 . .
C C31 0.49110(18) 0.2020(5) 0.34599(19) 0.0272(10) Uani d . 1 . .
H H31A 0.4669 0.2912 0.3226 0.033 Uiso calc R 1 . .
H H31B 0.5017 0.2198 0.3896 0.033 Uiso calc R 1 . .
C C32 0.45642(18) 0.0564(5) 0.32585(19) 0.0284(10) Uani d . 1 . .
H H32A 0.4732 -0.0380 0.3467 0.034 Uiso calc R 1 . .
C C33 0.4036(2) 0.0507(7) 0.2808(2) 0.0497(14) Uani d . 1 . .
H H33A 0.3858 0.1433 0.2592 0.060 Uiso calc R 1 . .
H H33B 0.3834 -0.0460 0.2698 0.060 Uiso calc R 1 . .
C C34 0.85155(18) 0.0637(5) 0.45776(19) 0.0168(9) Uani d . 1 . .
C C35 0.92363(18) -0.1547(4) 0.59007(18) 0.0197(9) Uani d . 1 . .
H H35A 0.8934 -0.1441 0.6020 0.024 Uiso calc R 1 . .
C C36 0.97292(19) -0.2500(5) 0.6271(2) 0.0193(9) Uani d . 1 . .
C C37 1.0220(3) -0.2640(5) 0.6178(3) 0.0199(12) Uani d . 1 . .
C C38 1.0670(2) -0.3603(5) 0.65349(19) 0.0275(10) Uani d . 1 . .
H H38A 1.1004 -0.3682 0.6465 0.033 Uiso calc R 1 . .
C C39 1.0635(2) -0.4452(6) 0.6995(2) 0.0280(12) Uani d . 1 . .
H H39A 1.0945 -0.5125 0.7241 0.034 Uiso calc R 1 . .
C C40 1.0158(2) -0.4336(5) 0.71008(19) 0.0273(10) Uani d . 1 . .
H H40A 1.0137 -0.4929 0.7418 0.033 Uiso calc R 1 . .
C C41 0.9711(2) -0.3366(5) 0.6750(2) 0.0235(11) Uani d . 1 . .
H H41A 0.9384 -0.3277 0.6831 0.028 Uiso calc R 1 . .
C C42 0.88606(19) 0.1936(5) 0.39004(19) 0.0237(10) Uani d . 1 . .
H H42A 0.9231 0.2453 0.3981 0.028 Uiso calc R 1 . .
H H42B 0.8568 0.2763 0.3826 0.028 Uiso calc R 1 . .
C C43 0.8672(2) 0.0940(6) 0.3343(2) 0.0339(11) Uani d . 1 . .
H H43A 0.8360 0.0238 0.3259 0.041 Uiso calc R 1 . .
C C44 0.8898(2) 0.0953(6) 0.2964(2) 0.0431(13) Uani d . 1 . .
H H44A 0.9211 0.1637 0.3031 0.052 Uiso calc R 1 . .
H H44B 0.8751 0.0278 0.2620 0.052 Uiso calc R 1 . .
O O5 1.01768(14) 0.1061(4) 0.50618(15) 0.0272(7) Uani d D 1 . .
H H51O 1.0408(19) 0.052(5) 0.506(2) 0.041 Uiso d D 1 . .
H H52O 1.031(2) 0.132(5) 0.540(2) 0.041 Uiso d . 1 . .
O O6 0.10257(14) 0.3495(4) 0.03666(14) 0.0284(7) Uani d D 1 . .
H H61O 0.089(2) 0.362(5) -0.0033(14) 0.043 Uiso d D 1 . .
H H62O 0.0763(18) 0.293(5) 0.041(2) 0.043 Uiso d D 1 . .

loop_
_atom_site_aniso_label
_atom_site_aniso_U_11
_atom_site_aniso_U_22
_atom_site_aniso_U_33
_atom_site_aniso_U_12
_atom_site_aniso_U_13
_atom_site_aniso_U_23
Cu1 0.0159(3) 0.0212(2) 0.0198(2) -0.0028(2) 0.0075(2) -0.0014(2)
S1 0.0187(7) 0.0281(6) 0.0194(7) -0.0037(5) 0.0072(5) -0.0011(5)
S2 0.0171(6) 0.0299(6) 0.0243(6) -0.0032(5) 0.0080(5) -0.0077(5)
O1 0.0177(17) 0.0280(17) 0.0321(18) -0.0031(13) 0.0129(15) -0.0078(14)
O2 0.0191(18) 0.0341(18) 0.0299(19) -0.0121(14) 0.0117(15) -0.0102(14)
N1 0.016(3) 0.028(2) 0.022(3) -0.0051(19) 0.008(2) 0.0017(19)
N2 0.017(2) 0.0248(18) 0.0174(19) -0.0039(16) 0.0059(17) 0.0006(15)
N3 0.023(3) 0.060(3) 0.023(3) -0.016(2) 0.010(2) -0.009(2)
N4 0.013(2) 0.0208(19) 0.025(3) -0.0004(17) 0.008(2) -0.0037(17)
N5 0.0156(19) 0.0229(18) 0.0179(18) -0.0030(15) 0.0052(16) -0.0011(14)
N6 0.014(2) 0.030(2) 0.023(2) -0.0038(17) 0.0077(19) -0.0020(17)
C1 0.020(3) 0.028(2) 0.016(2) -0.0040(19) 0.004(2) 0.0031(18)
C2 0.023(2) 0.018(2) 0.022(2) 0.0028(18) 0.013(2) 0.0042(17)
C3 0.025(3) 0.018(2) 0.015(2) -0.0022(18) 0.006(2) 0.0007(16)
C4 0.023(3) 0.020(2) 0.018(3) 0.004(2) 0.011(2) 0.0010(19)
C5 0.019(3) 0.025(2) 0.025(3) 0.001(2) 0.005(2) 0.0006(19)
C6 0.026(3) 0.023(2) 0.021(2) -0.001(2) 0.005(2) 0.0003(18)
C7 0.042(3) 0.022(2) 0.023(3) -0.002(2) 0.016(3) -0.005(2)
C8 0.031(3) 0.024(2) 0.030(3) 0.001(2) 0.020(2) -0.0001(19)
C9 0.025(3) 0.109(5) 0.040(3) -0.032(3) 0.018(3) -0.021(3)
C10A 0.036(4) 0.052(4) 0.053(4) -0.012(4) 0.029(3) -0.008(4)
C11A 0.032(3) 0.105(6) 0.051(4) 0.007(4) 0.014(3) 0.004(6)
C10B 0.036(4) 0.052(4) 0.053(4) -0.012(4) 0.029(3) -0.008(4)
C11B 0.032(3) 0.105(6) 0.051(4) 0.007(4) 0.014(3) 0.004(6)
Cu2 0.0151(2) 0.0204(2) 0.0190(2) 0.0023(2) 0.0072(2) 0.0017(2)
S3 0.0172(7) 0.0296(6) 0.0195(7) 0.0016(5) 0.0079(5) 0.0025(5)
S4 0.0154(6) 0.0302(6) 0.0255(6) 0.0036(5) 0.0086(5) 0.0088(5)
O3 0.0162(16) 0.0249(15) 0.0280(17) 0.0040(13) 0.0110(14) 0.0089(13)
O4 0.0229(18) 0.0383(19) 0.0286(18) 0.0076(15) 0.0151(16) 0.0112(14)
N7 0.014(2) 0.026(2) 0.024(2) 0.0082(19) 0.007(2) 0.0065(19)
N8 0.020(2) 0.0167(17) 0.0195(19) 0.0029(15) 0.0104(17) -0.0003(15)
N9 0.018(2) 0.030(2) 0.021(2) 0.0081(18) 0.0080(19) 0.0063(18)
N10 0.013(2) 0.026(2) 0.023(2) 0.0018(16) 0.012(2) 0.0023(17)
N11 0.0151(19) 0.0182(17) 0.0223(19) 0.0020(15) 0.0054(16) -0.0026(15)
N12 0.014(2) 0.025(2) 0.021(2) -0.0017(17) 0.0052(18) 0.0037(16)
C12 0.017(3) 0.021(2) 0.019(2) 0.0015(19) 0.007(2) 0.0025(18)
C13 0.020(2) 0.022(2) 0.019(2) 0.0005(18) 0.010(2) 0.0007(17)
C14 0.016(2) 0.019(2) 0.018(2) -0.0014(17) 0.0051(19) 0.0037(16)
C15 0.028(3) 0.020(3) 0.022(3) -0.002(2) 0.012(3) -0.002(2)
C16 0.021(3) 0.034(3) 0.029(3) -0.005(2) 0.008(2) -0.004(2)
C17 0.027(3) 0.037(3) 0.025(3) -0.014(2) 0.004(2) -0.008(2)
C18 0.041(3) 0.031(2) 0.022(2) -0.007(2) 0.012(2) -0.0069(19)
C19 0.019(3) 0.032(3) 0.027(3) -0.002(2) 0.010(2) 0.000(2)
C20 0.023(3) 0.027(2) 0.028(3) -0.0015(19) 0.016(2) -0.008(2)
C21 0.027(3) 0.047(3) 0.028(3) -0.005(2) 0.012(2) -0.002(2)
C22 0.044(3) 0.068(4) 0.038(3) -0.012(3) 0.020(3) -0.007(3)
C23 0.019(2) 0.020(2) 0.020(2) 0.0000(18) 0.006(2) -0.0060(18)
C24 0.018(2) 0.024(2) 0.021(2) 0.0023(18) 0.0091(19) -0.0018(18)
C25 0.014(2) 0.019(2) 0.023(2) -0.0003(17) 0.0081(19) -0.0007(17)
C26 0.021(3) 0.016(2) 0.019(3) -0.001(2) 0.007(2) -0.0004(19)
C27 0.018(3) 0.024(2) 0.025(3) -0.001(2) 0.007(2) 0.0016(19)
C28 0.028(3) 0.025(2) 0.021(2) 0.004(2) 0.006(2) 0.0027(19)
C29 0.026(3) 0.026(2) 0.026(3) -0.001(2) 0.012(2) 0.000(2)
C30 0.026(3) 0.024(2) 0.027(2) 0.0007(19) 0.015(2) 0.0012(19)
C31 0.017(2) 0.040(3) 0.021(2) 0.008(2) 0.005(2) 0.0021(19)
C32 0.023(2) 0.039(3) 0.026(2) 0.004(2) 0.013(2) 0.0028(19)
C33 0.036(3) 0.057(3) 0.047(3) -0.003(3) 0.010(3) 0.005(3)
C34 0.016(2) 0.016(2) 0.017(2) 0.0012(18) 0.006(2) -0.0020(17)
C35 0.017(2) 0.021(2) 0.022(2) -0.0040(18) 0.0086(19) -0.0041(17)
C36 0.018(2) 0.020(2) 0.016(2) 0.0010(17) 0.0044(19) -0.0031(16)
C37 0.019(3) 0.021(2) 0.018(3) 0.0021(19) 0.006(2) -0.0021(18)
C38 0.025(3) 0.035(3) 0.020(2) 0.007(2) 0.007(2) 0.0028(19)
C39 0.032(3) 0.022(2) 0.021(3) 0.005(2) 0.004(2) -0.0005(19)
C40 0.038(3) 0.025(2) 0.016(2) 0.001(2) 0.009(2) 0.0001(18)
C41 0.028(3) 0.023(2) 0.018(3) -0.005(2) 0.010(2) -0.0029(19)
C42 0.018(2) 0.028(2) 0.025(2) -0.0015(18) 0.009(2) 0.0040(19)
C43 0.035(3) 0.038(3) 0.023(2) -0.007(2) 0.008(2) 0.003(2)
C44 0.042(3) 0.058(3) 0.028(3) 0.002(3) 0.015(3) 0.000(2)
O5 0.0170(18) 0.0378(19) 0.0267(17) 0.0071(14) 0.0097(15) -0.0018(15)
O6 0.0219(18) 0.0416(19) 0.0244(17) -0.0075(14) 0.0126(15) -0.0011(14)

loop_
_atom_type_symbol
_atom_type_description
_atom_type_scat_dispersion_real
_atom_type_scat_dispersion_imag
_atom_type_scat_source
C C 0.0033 0.0016 'International Tables Vol C Tables 4.2.6.8 and 6.1.1.4'
H H 0.0000 0.0000 'International Tables Vol C Tables 4.2.6.8 and 6.1.1.4'
N N 0.0061 0.0033 'International Tables Vol C Tables 4.2.6.8 and 6.1.1.4'
O O 0.0106 0.0060 'International Tables Vol C Tables 4.2.6.8 and 6.1.1.4'
S S 0.1246 0.1234 'International Tables Vol C Tables 4.2.6.8 and 6.1.1.4'
Cu Cu 0.3201 1.2651 'International Tables Vol C Tables 4.2.6.8 and 6.1.1.4'

loop_
_geom_angle_atom_site_label_1
_geom_angle_atom_site_label_2
_geom_angle_atom_site_label_3
_geom_angle_site_symmetry_1
_geom_angle_site_symmetry_3
_geom_angle
_geom_angle_publ_flag
O1 Cu1 N2 . . 93.03(13) y
O1 Cu1 S1 . . 170.07(10) ?
N2 Cu1 S1 . . 85.32(11) y
O1 Cu1 S2 . . 98.68(9) y
N2 Cu1 S2 . . 163.67(10) ?
S1 Cu1 S2 . . 85.02(5) y
C1 S1 Cu1 . . 94.62(15) ?
C12 S2 Cu1 . . 115.49(15) ?
C4 O1 Cu1 . . 128.4(3) ?
C15 O2 H2O . . 109(4) ?
C1 N1 N2 . . 112.8(4) ?
C2 N2 N1 . . 113.4(4) ?
C2 N2 Cu1 . . 125.9(3) ?
N1 N2 Cu1 . . 120.7(3) ?
C1 N3 C9 . . 122.9(4) ?
C1 N3 H3N . . 118(4) ?
C9 N3 H3N . . 119(4) ?
C12 N4 N5 . . 120.6(4) ?
C12 N4 H4N . . 126(3) ?
N5 N4 H4N . . 110(3) ?
C13 N5 N4 . . 112.8(4) ?
C12 N6 C20 . . 124.4(4) ?
C12 N6 H6N . . 118(4) ?
C20 N6 H6N . . 117(4) ?
N1 C1 N3 . . 117.7(4) ?
N1 C1 S1 . . 125.4(4) ?
N3 C1 S1 . . 116.9(3) ?
N2 C2 C3 . . 125.7(4) ?
N2 C2 H2A . . 117.2 ?
C3 C2 H2A . . 117.2 ?
C8 C3 C4 . . 119.4(4) ?
C8 C3 C2 . . 116.7(4) ?
C4 C3 C2 . . 123.8(4) ?
O1 C4 C5 . . 119.5(5) ?
O1 C4 C3 . . 123.1(5) ?
C5 C4 C3 . . 117.5(4) ?
C6 C5 C4 . . 121.7(5) ?
C6 C5 H5A . . 119.1 ?
C4 C5 H5A . . 119.1 ?
C5 C6 C7 . . 121.2(4) ?
C5 C6 H6A . . 119.4 ?
C7 C6 H6A . . 119.4 ?
C8 C7 C6 . . 118.5(5) ?
C8 C7 H7A . . 120.7 ?
C6 C7 H7A . . 120.7 ?
C7 C8 C3 . . 121.6(5) ?
C7 C8 H8A . . 119.2 ?
C3 C8 H8A . . 119.2 ?
C10B C9 C10A . . 45.0(7) ?
C10B C9 N3 . . 115.1(7) ?
C10A C9 N3 . . 114.7(5) ?
C10B C9 H9A . . 66.2 ?
C10A C9 H9A . . 108.6 ?
N3 C9 H9A . . 108.6 ?
C10B C9 H9B . . 135.6 ?
C10A C9 H9B . . 108.6 ?
N3 C9 H9B . . 108.6 ?
H9A C9 H9B . . 107.6 ?
C10B C9 H9C . . 108.5 ?
C10A C9 H9C . . 136.0 ?
N3 C9 H9C . . 108.5 ?
H9A C9 H9C . . 47.2 ?
H9B C9 H9C . . 62.8 ?
C10B C9 H9D . . 108.5 ?
C10A C9 H9D . . 66.3 ?
N3 C9 H9D . . 108.5 ?
H9A C9 H9D . . 140.6 ?
H9B C9 H9D . . 47.1 ?
H9C C9 H9D . . 107.5 ?
C11A C10A C9 . . 127.9(14) ?
C11A C10A H10A . . 116.1 ?
C9 C10A H10A . . 116.1 ?
C10A C11A H11A . . 120.0 ?
C10A C11A H11B . . 120.0 ?
H11A C11A H11B . . 120.0 ?
C11B C10B C9 . . 127(3) ?
C11B C10B H10B . . 116.4 ?
C9 C10B H10B . . 116.4 ?
C10B C11B H11C . . 120.0 ?
C10B C11B H11D . . 120.0 ?
H11C C11B H11D . . 120.0 ?
O3 Cu2 N8 . . 93.19(13) y
O3 Cu2 S3 . . 171.12(9) ?
N8 Cu2 S3 . . 85.19(11) y
O3 Cu2 S4 . . 98.83(9) y
N8 Cu2 S4 . . 164.03(10) ?
S3 Cu2 S4 . . 84.48(4) y
C23 S3 Cu2 . . 94.78(15) ?
C34 S4 Cu2 . . 115.93(15) ?
C26 O3 Cu2 . . 127.9(3) ?
C37 O4 H4O . . 105(4) ?
C23 N7 N8 . . 112.3(4) ?
C24 N8 N7 . . 113.7(4) ?
C24 N8 Cu2 . . 125.3(3) ?
N7 N8 Cu2 . . 121.0(3) ?
C23 N9 C31 . . 124.7(4) ?
C23 N9 H9N . . 123(3) ?
C31 N9 H9N . . 112(3) ?
C34 N10 N11 . . 121.1(4) ?
C34 N10 H10N . . 121(3) ?
N11 N10 H10N . . 115(3) ?
C35 N11 N10 . . 113.4(4) ?
C34 N12 C42 . . 125.0(4) ?
C34 N12 H12N . . 122(4) ?
C42 N12 H12N . . 113(4) ?
N6 C12 N4 . . 120.3(4) ?
N6 C12 S2 . . 121.1(3) ?
N4 C12 S2 . . 118.5(3) ?
N5 C13 C14 . . 124.3(4) ?
N5 C13 H13A . . 117.8 ?
C14 C13 H13A . . 117.8 ?
C19 C14 C15 . . 118.1(4) ?
C19 C14 C13 . . 118.9(4) ?
C15 C14 C13 . . 122.9(4) ?
O2 C15 C16 . . 117.6(5) ?
O2 C15 C14 . . 122.3(5) ?
C16 C15 C14 . . 120.1(5) ?
C17 C16 C15 . . 119.9(5) ?
C17 C16 H16A . . 120.0 ?
C15 C16 H16A . . 120.0 ?
C16 C17 C18 . . 121.0(5) ?
C16 C17 H17A . . 119.5 ?
C18 C17 H17A . . 119.5 ?
C19 C18 C17 . . 118.9(5) ?
C19 C18 H18A . . 120.5 ?
C17 C18 H18A . . 120.5 ?
C18 C19 C14 . . 121.9(5) ?
C18 C19 H19A . . 119.1 ?
C14 C19 H19A . . 119.1 ?
N6 C20 C21 . . 113.6(4) ?
N6 C20 H20A . . 108.8 ?
C21 C20 H20A . . 108.8 ?
N6 C20 H20B . . 108.8 ?
C21 C20 H20B . . 108.8 ?
H20A C20 H20B . . 107.7 ?
C22 C21 C20 . . 124.2(5) ?
C22 C21 H21A . . 117.9 ?
C20 C21 H21A . . 117.9 ?
C21 C22 H22A . . 120.0 ?
C21 C22 H22B . . 120.0 ?
H22A C22 H22B . . 120.0 ?
N7 C23 N9 . . 118.3(4) ?
N7 C23 S3 . . 125.1(3) ?
N9 C23 S3 . . 116.6(3) ?
N8 C24 C25 . . 126.1(4) ?
N8 C24 H24A . . 116.9 ?
C25 C24 H24A . . 116.9 ?
C30 C25 C26 . . 118.9(4) ?
C30 C25 C24 . . 117.2(4) ?
C26 C25 C24 . . 123.8(4) ?
O3 C26 C27 . . 119.2(5) ?
O3 C26 C25 . . 123.4(4) ?
C27 C26 C25 . . 117.4(4) ?
C28 C27 C26 . . 122.1(5) ?
C28 C27 H27A . . 119.0 ?
C26 C27 H27A . . 119.0 ?
C27 C28 C29 . . 120.6(4) ?
C27 C28 H28A . . 119.7 ?
C29 C28 H28A . . 119.7 ?
C30 C29 C28 . . 118.4(5) ?
C30 C29 H29A . . 120.8 ?
C28 C29 H29A . . 120.8 ?
C29 C30 C25 . . 122.5(4) ?
C29 C30 H30A . . 118.7 ?
C25 C30 H30A . . 118.7 ?
N9 C31 C32 . . 113.4(4) ?
N9 C31 H31A . . 108.9 ?
C32 C31 H31A . . 108.9 ?
N9 C31 H31B . . 108.9 ?
C32 C31 H31B . . 108.9 ?
H31A C31 H31B . . 107.7 ?
C33 C32 C31 . . 123.7(5) ?
C33 C32 H32A . . 118.2 ?
C31 C32 H32A . . 118.2 ?
C32 C33 H33A . . 120.0 ?
C32 C33 H33B . . 120.0 ?
H33A C33 H33B . . 120.0 ?
N12 C34 N10 . . 119.4(4) ?
N12 C34 S4 . . 121.4(3) ?
N10 C34 S4 . . 119.2(3) ?
N11 C35 C36 . . 123.5(4) ?
N11 C35 H35A . . 118.3 ?
C36 C35 H35A . . 118.3 ?
C37 C36 C41 . . 117.6(4) ?
C37 C36 C35 . . 123.9(4) ?
C41 C36 C35 . . 118.5(4) ?
C38 C37 O4 . . 116.8(5) ?
C38 C37 C36 . . 121.3(5) ?
O4 C37 C36 . . 121.8(4) ?
C37 C38 C39 . . 119.5(5) ?
C37 C38 H38A . . 120.2 ?
C39 C38 H38A . . 120.2 ?
C40 C39 C38 . . 120.6(5) ?
C40 C39 H39A . . 119.7 ?
C38 C39 H39A . . 119.7 ?
C39 C40 C41 . . 120.1(4) ?
C39 C40 H40A . . 120.0 ?
C41 C40 H40A . . 120.0 ?
C40 C41 C36 . . 120.9(5) ?
C40 C41 H41A . . 119.6 ?
C36 C41 H41A . . 119.6 ?
N12 C42 C43 . . 112.3(4) ?
N12 C42 H42A . . 109.1 ?
C43 C42 H42A . . 109.1 ?
N12 C42 H42B . . 109.1 ?
C43 C42 H42B . . 109.1 ?
H42A C42 H42B . . 107.9 ?
C44 C43 C42 . . 125.6(5) ?
C44 C43 H43A . . 117.2 ?
C42 C43 H43A . . 117.2 ?
C43 C44 H44A . . 120.0 ?
C43 C44 H44B . . 120.0 ?
H44A C44 H44B . . 120.0 ?
H51O O5 H52O . . 102(5) ?
H61O O6 H62O . . 105(4) ?

loop_
_geom_bond_atom_site_label_1
_geom_bond_atom_site_label_2
_geom_bond_site_symmetry_2
_geom_bond_distance
_geom_bond_publ_flag
Cu1 O1 . 1.906(3) y
Cu1 N2 . 1.949(4) y
Cu1 S1 . 2.2519(13) y
Cu1 S2 . 2.3347(12) y
S1 C1 . 1.733(5) y
S2 C12 . 1.721(4) y
O1 C4 . 1.337(6) ?
O2 C15 . 1.354(6) ?
O2 H2O . 0.75(5) ?
N1 C1 . 1.305(6) ?
N1 N2 . 1.401(5) ?
N2 C2 . 1.296(5) ?
N3 C1 . 1.345(6) ?
N3 C9 . 1.457(6) ?
N3 H3N . 0.78(3) ?
N4 C12 . 1.338(6) ?
N4 N5 . 1.382(5) ?
N4 H4N . 0.83(3) ?
N5 C13 . 1.285(5) ?
N6 C12 . 1.324(6) ?
N6 C20 . 1.447(5) ?
N6 H6N . 0.79(3) ?
C2 C3 . 1.437(6) ?
C2 H2A . 0.9500 ?
C3 C8 . 1.403(6) ?
C3 C4 . 1.407(7) ?
C4 C5 . 1.398(7) ?
C5 C6 . 1.366(6) ?
C5 H5A . 0.9500 ?
C6 C7 . 1.375(7) ?
C6 H6A . 0.9500 ?
C7 C8 . 1.376(6) ?
C7 H7A . 0.9500 ?
C8 H8A . 0.9500 ?
C9 C10B . 1.396(14) ?
C9 C10A . 1.431(8) ?
C9 H9A . 0.9900 ?
C9 H9B . 0.9900 ?
C9 H9C . 0.9900 ?
C9 H9D . 0.9900 ?
C10A C11A . 1.317(18) ?
C10A H10A . 0.9500 ?
C11A H11A . 0.9500 ?
C11A H11B . 0.9500 ?
C10B C11B . 1.33(2) ?
C10B H10B . 0.9500 ?
C11B H11C . 0.9500 ?
C11B H11D . 0.9500 ?
Cu2 O3 . 1.908(3) y
Cu2 N8 . 1.964(4) y
Cu2 S3 . 2.2401(13) y
Cu2 S4 . 2.3320(12) y
S3 C23 . 1.747(4) y
S4 C34 . 1.714(4) y
O3 C26 . 1.323(6) ?
O4 C37 . 1.377(6) ?
O4 H4O . 0.79(3) ?
N7 C23 . 1.317(6) ?
N7 N8 . 1.393(5) ?
N8 C24 . 1.282(5) ?
N9 C23 . 1.334(6) ?
N9 C31 . 1.454(6) ?
N9 H9N . 0.81(3) ?
N10 C34 . 1.330(6) ?
N10 N11 . 1.391(5) ?
N10 H10N . 0.82(3) ?
N11 C35 . 1.286(5) ?
N12 C34 . 1.318(6) ?
N12 C42 . 1.463(5) ?
N12 H12N . 0.84(5) ?
C13 C14 . 1.439(5) ?
C13 H13A . 0.9500 ?
C14 C19 . 1.404(6) ?
C14 C15 . 1.405(7) ?
C15 C16 . 1.387(7) ?
C16 C17 . 1.378(7) ?
C16 H16A . 0.9500 ?
C17 C18 . 1.394(7) ?
C17 H17A . 0.9500 ?
C18 C19 . 1.364(6) ?
C18 H18A . 0.9500 ?
C19 H19A . 0.9500 ?
C20 C21 . 1.493(6) ?
C20 H20A . 0.9900 ?
C20 H20B . 0.9900 ?
C21 C22 . 1.296(7) ?
C21 H21A . 0.9500 ?
C22 H22A . 0.9500 ?
C22 H22B . 0.9500 ?
C24 C25 . 1.432(6) ?
C24 H24A . 0.9500 ?
C25 C30 . 1.404(6) ?
C25 C26 . 1.414(6) ?
C26 C27 . 1.401(7) ?
C27 C28 . 1.374(6) ?
C27 H27A . 0.9500 ?
C28 C29 . 1.386(7) ?
C28 H28A . 0.9500 ?
C29 C30 . 1.368(7) ?
C29 H29A . 0.9500 ?
C30 H30A . 0.9500 ?
C31 C32 . 1.483(6) ?
C31 H31A . 0.9900 ?
C31 H31B . 0.9900 ?
C32 C33 . 1.316(6) ?
C32 H32A . 0.9500 ?
C33 H33A . 0.9500 ?
C33 H33B . 0.9500 ?
C35 C36 . 1.440(6) ?
C35 H35A . 0.9500 ?
C36 C37 . 1.386(7) ?
C36 C41 . 1.405(6) ?
C37 C38 . 1.373(6) ?
C38 C39 . 1.378(7) ?
C38 H38A . 0.9500 ?
C39 C40 . 1.368(7) ?
C39 H39A . 0.9500 ?
C40 C41 . 1.367(6) ?
C40 H40A . 0.9500 ?
C41 H41A . 0.9500 ?
C42 C43 . 1.495(6) ?
C42 H42A . 0.9900 ?
C42 H42B . 0.9900 ?
C43 C44 . 1.297(7) ?
C43 H43A . 0.9500 ?
C44 H44A . 0.9500 ?
C44 H44B . 0.9500 ?
O5 H51O . 0.75(3) ?
O5 H52O . 0.78(4) ?
O6 H61O . 0.89(3) ?
O6 H62O . 0.87(3) ?

loop_
_geom_hbond_atom_site_label_D
_geom_hbond_atom_site_label_H
_geom_hbond_atom_site_label_A
_geom_hbond_site_symmetry_A
_geom_hbond_distance_DH
_geom_hbond_distance_HA
_geom_hbond_distance_DA
_geom_hbond_angle_DHA
O2 H2O N5 . 0.75(5) 2.05(5) 2.718(5) 148(6)
N4 H4N O1 . 0.83(3) 1.94(3) 2.715(5) 155(4)
N6 H6N O6 . 0.79(3) 2.14(4) 2.876(5) 154(5)
O4 H4O N11 . 0.79(3) 2.00(4) 2.714(5) 151(6)
N9 H9N S1 . 0.81(3) 2.71(3) 3.460(4) 154(4)
N10 H10N O3 . 0.82(3) 1.96(3) 2.753(5) 160(4)
N12 H12N O5 . 0.84(5) 2.06(5) 2.864(5) 159(5)
O5 H51O O2 2_655 0.75(3) 2.13(4) 2.833(4) 157(5)
O5 H52O N1 4 0.78(4) 2.19(5) 2.912(6) 155(5)
O6 H61O N7 4_454 0.89(3) 2.07(3) 2.890(5) 153(4)
O6 H62O O4 2_454 0.87(3) 1.97(3) 2.827(4) 165(4)

loop_
_geom_torsion_atom_site_label_1
_geom_torsion_atom_site_label_2
_geom_torsion_atom_site_label_3
_geom_torsion_atom_site_label_4
_geom_torsion_site_symmetry_1
_geom_torsion_site_symmetry_2
_geom_torsion_site_symmetry_3
_geom_torsion_site_symmetry_4
_geom_torsion
_geom_torsion_publ_flag
O1 Cu1 S1 C1 . . . . 88.0(6) ?
N2 Cu1 S1 C1 . . . . 7.14(17) ?
S2 Cu1 S1 C1 . . . . -159.67(14) ?
O1 Cu1 S2 C12 . . . . -7.56(19) ?
N2 Cu1 S2 C12 . . . . 127.8(4) ?
S1 Cu1 S2 C12 . . . . -178.27(17) ?
N2 Cu1 O1 C4 . . . . 3.7(4) ?
S1 Cu1 O1 C4 . . . . -76.5(7) ?
S2 Cu1 O1 C4 . . . . 172.3(3) ?
C1 N1 N2 C2 . . . . -168.4(4) ?
C1 N1 N2 Cu1 . . . . 10.2(5) ?
O1 Cu1 N2 C2 . . . . -2.7(3) ?
S1 Cu1 N2 C2 . . . . 167.5(3) ?
S2 Cu1 N2 C2 . . . . -138.6(3) ?
O1 Cu1 N2 N1 . . . . 178.9(3) ?
S1 Cu1 N2 N1 . . . . -10.9(3) ?
S2 Cu1 N2 N1 . . . . 43.1(6) ?
C12 N4 N5 C13 . . . . 176.5(4) ?
N2 N1 C1 N3 . . . . 177.3(4) y
N2 N1 C1 S1 . . . . -2.1(6) ?
C9 N3 C1 N1 . . . . -5.4(8) ?
C9 N3 C1 S1 . . . . 174.0(4) ?
Cu1 S1 C1 N1 . . . . -5.0(4) ?
Cu1 S1 C1 N3 . . . . 175.7(4) ?
N1 N2 C2 C3 . . . . -179.3(4) ?
Cu1 N2 C2 C3 . . . . 2.2(6) ?
N2 C2 C3 C8 . . . . 179.1(4) ?
N2 C2 C3 C4 . . . . -1.7(7) ?
Cu1 O1 C4 C5 . . . . 175.4(3) ?
Cu1 O1 C4 C3 . . . . -4.2(6) ?
C8 C3 C4 O1 . . . . -178.2(4) ?
C2 C3 C4 O1 . . . . 2.6(7) ?
C8 C3 C4 C5 . . . . 2.3(6) ?
C2 C3 C4 C5 . . . . -177.0(4) ?
O1 C4 C5 C6 . . . . 178.3(4) ?
C3 C4 C5 C6 . . . . -2.1(7) ?
C4 C5 C6 C7 . . . . 0.2(7) ?
C5 C6 C7 C8 . . . . 1.5(7) ?
C6 C7 C8 C3 . . . . -1.4(7) ?
C4 C3 C8 C7 . . . . -0.6(7) ?
C2 C3 C8 C7 . . . . 178.8(4) ?
C1 N3 C9 C10B . . . . -123.5(9) ?
C1 N3 C9 C10A . . . . -173.4(6) ?
C10B C9 C10A C11A . . . . 19(3) ?
N3 C9 C10A C11A . . . . 120(3) ?
C10A C9 C10B C11B . . . . -18(5) ?
N3 C9 C10B C11B . . . . -119(5) ?
O3 Cu2 S3 C23 . . . . 89.0(6) ?
N8 Cu2 S3 C23 . . . . 9.12(16) ?
S4 Cu2 S3 C23 . . . . -158.68(14) ?
O3 Cu2 S4 C34 . . . . -3.31(18) ?
N8 Cu2 S4 C34 . . . . 135.1(4) ?
S3 Cu2 S4 C34 . . . . -175.00(17) ?
N8 Cu2 O3 C26 . . . . 5.2(4) ?
S3 Cu2 O3 C26 . . . . -74.0(8) ?
S4 Cu2 O3 C26 . . . . 174.7(3) ?
C23 N7 N8 C24 . . . . -168.7(4) ?
C23 N7 N8 Cu2 . . . . 10.2(5) ?
O3 Cu2 N8 C24 . . . . -5.0(3) ?
S3 Cu2 N8 C24 . . . . 166.2(3) ?
S4 Cu2 N8 C24 . . . . -143.9(3) ?
O3 Cu2 N8 N7 . . . . 176.2(3) ?
S3 Cu2 N8 N7 . . . . -12.6(3) ?
S4 Cu2 N8 N7 . . . . 37.3(6) ?
C34 N10 N11 C35 . . . . -179.9(4) ?
C20 N6 C12 N4 . . . . -177.0(4) ?
C20 N6 C12 S2 . . . . 3.0(6) ?
N5 N4 C12 N6 . . . . -10.0(7) y
N5 N4 C12 S2 . . . . 170.0(3) ?
Cu1 S2 C12 N6 . . . . 174.9(3) ?
Cu1 S2 C12 N4 . . . . -5.0(4) ?
N4 N5 C13 C14 . . . . 172.7(4) ?
N5 C13 C14 C19 . . . . -174.4(4) ?
N5 C13 C14 C15 . . . . 3.9(6) ?
C19 C14 C15 O2 . . . . 178.6(4) ?
C13 C14 C15 O2 . . . . 0.3(7) ?
C19 C14 C15 C16 . . . . -0.2(7) ?
C13 C14 C15 C16 . . . . -178.5(4) ?
O2 C15 C16 C17 . . . . -179.8(4) ?
C14 C15 C16 C17 . . . . -1.0(7) ?
C15 C16 C17 C18 . . . . 1.9(8) ?
C16 C17 C18 C19 . . . . -1.6(8) ?
C17 C18 C19 C14 . . . . 0.4(7) ?
C15 C14 C19 C18 . . . . 0.5(7) ?
C13 C14 C19 C18 . . . . 178.9(4) ?
C12 N6 C20 C21 . . . . -89.1(5) ?
N6 C20 C21 C22 . . . . -141.8(5) ?
N8 N7 C23 N9 . . . . -178.9(4) y
N8 N7 C23 S3 . . . . 0.3(6) ?
C31 N9 C23 N7 . . . . -4.6(7) ?
C31 N9 C23 S3 . . . . 176.1(3) ?
Cu2 S3 C23 N7 . . . . -8.1(4) ?
Cu2 S3 C23 N9 . . . . 171.2(3) ?
N7 N8 C24 C25 . . . . -177.1(4) ?
Cu2 N8 C24 C25 . . . . 4.1(6) ?
N8 C24 C25 C30 . . . . 178.4(4) ?
N8 C24 C25 C26 . . . . -1.3(7) ?
Cu2 O3 C26 C27 . . . . 174.8(3) ?
Cu2 O3 C26 C25 . . . . -4.3(6) ?
C30 C25 C26 O3 . . . . -178.4(4) ?
C24 C25 C26 O3 . . . . 1.3(7) ?
C30 C25 C26 C27 . . . . 2.5(6) ?
C24 C25 C26 C27 . . . . -177.8(4) ?
O3 C26 C27 C28 . . . . 178.0(4) ?
C25 C26 C27 C28 . . . . -2.8(7) ?
C26 C27 C28 C29 . . . . 1.4(7) ?
C27 C28 C29 C30 . . . . 0.5(7) ?
C28 C29 C30 C25 . . . . -0.8(7) ?
C26 C25 C30 C29 . . . . -0.7(7) ?
C24 C25 C30 C29 . . . . 179.5(4) ?
C23 N9 C31 C32 . . . . -74.2(6) ?
N9 C31 C32 C33 . . . . -116.7(5) ?
C42 N12 C34 N10 . . . . -177.9(4) ?
C42 N12 C34 S4 . . . . 0.6(6) ?
N11 N10 C34 N12 . . . . -13.1(6) y
N11 N10 C34 S4 . . . . 168.3(3) ?
Cu2 S4 C34 N12 . . . . 170.7(3) ?
Cu2 S4 C34 N10 . . . . -10.7(4) ?
N10 N11 C35 C36 . . . . 172.2(4) ?
N11 C35 C36 C37 . . . . 5.8(7) ?
N11 C35 C36 C41 . . . . -173.0(4) ?
C41 C36 C37 C38 . . . . 0.7(7) ?
C35 C36 C37 C38 . . . . -178.1(4) ?
C41 C36 C37 O4 . . . . -179.6(4) ?
C35 C36 C37 O4 . . . . 1.7(7) ?
O4 C37 C38 C39 . . . . -179.6(4) ?
C36 C37 C38 C39 . . . . 0.2(7) ?
C37 C38 C39 C40 . . . . -0.5(7) ?
C38 C39 C40 C41 . . . . -0.2(7) ?
C39 C40 C41 C36 . . . . 1.1(7) ?
C37 C36 C41 C40 . . . . -1.4(6) ?
C35 C36 C41 C40 . . . . 177.5(4) ?
C34 N12 C42 C43 . . . . -82.6(5) ?
N12 C42 C43 C44 . . . . -132.2(5) ?
